data_4511966
loop_
_publ_author_name
'Mohapatra, Balaram'
'Venkatesh, V.'
'Verma, Sandeep'

_publ_section_title
;
 Crystal Engineering with 2-Aminopurine Containing a Carboxylic Acid
 Pendant
;
_journal_issue 10
_journal_name_full 'Crystal Growth &amp; Design'
_journal_page_first 5042
_journal_paper_doi 10.1021/cg501142v
_journal_volume 14
_journal_year 2014
_chemical_formula_sum 'C16 H18 Ag2 N10 O5'
_chemical_formula_weight 646.14
_chemical_name_systematic
;
 ?
;
_space_group_IT_number 2
_symmetry_cell_setting triclinic
_symmetry_space_group_name_Hall '-P 1'
_symmetry_space_group_name_H-M 'P -1'
_atom_sites_solution_hydrogens geom
_atom_sites_solution_primary direct
_atom_sites_solution_secondary difmap
_audit_creation_method SHELXL-97
_cell_angle_alpha 81.511(4)
_cell_angle_beta 89.548(4)
_cell_angle_gamma 74.687(4)
_cell_formula_units_Z 2
_cell_length_a 8.0457(19)
_cell_length_b 10.061(2)
_cell_length_c 12.783(3)
_cell_measurement_reflns_used 7733
_cell_measurement_temperature 100(2)
_cell_measurement_theta_max 28.3
_cell_measurement_theta_min 2.1
_cell_volume 986.6(4)
_computing_structure_refinement 'SHELXL-97 (Sheldrick, 1997)'
_diffrn_ambient_temperature 100(2)
_diffrn_measured_fraction_theta_full 0.986
_diffrn_measured_fraction_theta_max 0.986
_diffrn_radiation_monochromator graphite
_diffrn_radiation_source 'fine-focus sealed tube'
_diffrn_radiation_type MoK\a
_diffrn_radiation_wavelength 0.71073
_diffrn_reflns_av_R_equivalents 0.0189
_diffrn_reflns_av_sigmaI/netI 0.0308
_diffrn_reflns_limit_h_max 10
_diffrn_reflns_limit_h_min -10
_diffrn_reflns_limit_k_max 13
_diffrn_reflns_limit_k_min -12
_diffrn_reflns_limit_l_max 14
_diffrn_reflns_limit_l_min -17
_diffrn_reflns_number 7733
_diffrn_reflns_theta_full 28.29
_diffrn_reflns_theta_max 28.29
_diffrn_reflns_theta_min 2.12
_exptl_absorpt_coefficient_mu 2.042
_exptl_absorpt_correction_T_max 0.665
_exptl_absorpt_correction_T_min 0.631
_exptl_absorpt_correction_type psi-scan
_exptl_absorpt_process_details '(North et al., 1968)'
_exptl_crystal_colour Colorless
_exptl_crystal_density_diffrn 2.175
_exptl_crystal_density_method 'not measured'
_exptl_crystal_description Needle
_exptl_crystal_F_000 636
_exptl_crystal_size_max 0.23
_exptl_crystal_size_mid 0.21
_exptl_crystal_size_min 0.20
_refine_diff_density_max 1.543
_refine_diff_density_min -0.825
_refine_diff_density_rms 0.111
_refine_ls_extinction_method none
_refine_ls_goodness_of_fit_ref 1.046
_refine_ls_hydrogen_treatment mixed
_refine_ls_matrix_type full
_refine_ls_number_parameters 301
_refine_ls_number_reflns 4832
_refine_ls_number_restraints 0
_refine_ls_restrained_S_all 1.046
_refine_ls_R_factor_all 0.0458
_refine_ls_R_factor_gt 0.0350
_refine_ls_shift/su_max 0.001
_refine_ls_shift/su_mean 0.000
_refine_ls_structure_factor_coef Fsqd
_refine_ls_weighting_details 'calc w=1/[\s^2^(Fo^2^)+(0.0382P)^2^+1.5998P] where P=(Fo^2^+2Fc^2^)/3'
_refine_ls_weighting_scheme calc
_refine_ls_wR_factor_gt 0.0817
_refine_ls_wR_factor_ref 0.0875
_reflns_number_gt 4030
_reflns_number_total 4832
_reflns_threshold_expression >2sigma(I)
_cod_data_source_file cg501142v_si_002.cif
_cod_data_source_block complex1
_cod_depositor_comments
;
The following automatic conversions were performed:

'_symmetry_cell_setting' value 'Triclinic' changed to 'triclinic'
according to
/home/saulius/struct/COD-crude-data--automatic-downloads/rss-feeds/ACS/lib/dictionaries/cif_core.dic
dictionary named 'cif_core.dic' version 2.4.2 from 2011-04-26.

Automatic conversion script
Id: cif_fix_values 2281 2013-09-26 08:29:07Z andrius 

 Adding full bibliography for 4511966--4511973.cif.
;
_cod_original_sg_symbol_H-M P-1
_cod_database_code 4511966

loop_
_symmetry_equiv_pos_as_xyz
'x, y, z'
'-x, -y, -z'

loop_
_atom_site_label
_atom_site_type_symbol
_atom_site_fract_x
_atom_site_fract_y
_atom_site_fract_z
_atom_site_U_iso_or_equiv
_atom_site_adp_type
_atom_site_occupancy
_atom_site_symmetry_multiplicity
_atom_site_calc_flag
_atom_site_refinement_flags
Ag1 Ag 0.48520(4) 1.01159(3) 0.76202(2) 0.03943(9) Uani 1 1 d .
Ag2 Ag 0.53840(4) 0.56571(3) 0.39090(2) 0.03745(9) Uani 1 1 d .
N3A N 0.8745(4) 0.9956(3) 1.1255(2) 0.0292(6) Uani 1 1 d .
N3 N 0.1434(3) 0.9996(3) 0.3817(2) 0.0268(5) Uani 1 1 d .
N2 N 0.1820(4) 0.8121(3) 0.2911(2) 0.0371(7) Uani 1 1 d .
H2A H 0.1022 0.8639 0.2447 0.045 Uiso 1 1 calc R
H2B H 0.2328 0.7254 0.2833 0.045 Uiso 1 1 calc R
N1 N 0.3512(4) 0.7799(3) 0.4425(2) 0.0301(6) Uani 1 1 d .
O1 O 0.7622(3) 0.5703(3) 0.5023(2) 0.0382(6) Uani 1 1 d .
O2A O 0.6809(4) 0.7078(3) 0.2248(2) 0.0472(7) Uani 1 1 d .
C4A C 0.8116(4) 0.9530(3) 1.0438(2) 0.0273(6) Uani 1 1 d .
N1A N 0.7018(4) 1.2268(3) 1.0514(2) 0.0369(7) Uani 1 1 d .
N9A N 0.8417(4) 0.8196(3) 1.0220(2) 0.0304(6) Uani 1 1 d .
N7 N 0.3231(4) 1.0394(3) 0.6258(2) 0.0298(6) Uani 1 1 d .
C5 C 0.3120(4) 0.9593(3) 0.5466(2) 0.0253(6) Uani 1 1 d .
C4 C 0.1923(4) 1.0402(3) 0.4684(2) 0.0235(6) Uani 1 1 d .
C2 C 0.2265(4) 0.8655(3) 0.3744(2) 0.0263(6) Uani 1 1 d .
O1A O 0.6980(4) 0.4825(3) 0.2391(2) 0.0434(6) Uani 1 1 d .
N9 N 0.1319(4) 1.1677(3) 0.5004(2) 0.0275(5) Uani 1 1 d .
N7A N 0.6631(4) 0.9559(3) 0.8927(2) 0.0345(6) Uani 1 1 d .
C5A C 0.6998(4) 1.0376(4) 0.9633(2) 0.0297(7) Uani 1 1 d .
C2A C 0.8139(4) 1.1344(4) 1.1245(3) 0.0306(7) Uani 1 1 d .
C6A C 0.6476(5) 1.1787(4) 0.9701(3) 0.0353(7) Uani 1 1 d .
H6A H 0.5730 1.2412 0.9166 0.042 Uiso 1 1 calc R
N2A N 0.8686(5) 1.1903(3) 1.2032(2) 0.0431(8) Uani 1 1 d .
H2AA H 0.9413 1.1365 1.2528 0.052 Uiso 1 1 calc R
H2AB H 0.8315 1.2804 1.2048 0.052 Uiso 1 1 calc R
C9A C 0.9524(5) 0.6913(4) 1.0826(3) 0.0347(7) Uani 1 1 d .
H9AA H 0.9907 0.7131 1.1499 0.042 Uiso 1 1 calc R
H9AB H 1.0564 0.6580 1.0418 0.042 Uiso 1 1 calc R
C10A C 0.8628(5) 0.5749(4) 1.1071(3) 0.0328(7) Uani 1 1 d .
H10A H 0.9520 0.4853 1.1252 0.039 Uiso 1 1 calc R
H10B H 0.7997 0.5697 1.0423 0.039 Uiso 1 1 calc R
C11A C 0.7364(4) 0.5910(4) 0.1971(2) 0.0309(7) Uani 1 1 d .
C8A C 0.7493(5) 0.8283(4) 0.9303(3) 0.0346(7) Uani 1 1 d .
H8A H 0.7480 0.7498 0.8975 0.041 Uiso 1 1 calc R
C11 C 0.7762(4) 0.5652(3) 0.5997(3) 0.0307(7) Uani 1 1 d .
O2 O 0.3074(4) 0.4914(3) 0.3324(2) 0.0524(8) Uani 1 1 d .
C10 C 0.0924(5) 1.3695(4) 0.3579(3) 0.0358(8) Uani 1 1 d .
H10C H 0.0012 1.4443 0.3166 0.043 Uiso 1 1 calc R
H10D H 0.1504 1.3056 0.3089 0.043 Uiso 1 1 calc R
C6 C 0.3925(4) 0.8262(3) 0.5296(2) 0.0286(6) Uani 1 1 d .
H6 H 0.4771 0.7669 0.5793 0.034 Uiso 1 1 calc R
C9 C 0.0083(4) 1.2893(3) 0.4422(3) 0.0312(7) Uani 1 1 d .
H9A H -0.0478 1.3519 0.4925 0.037 Uiso 1 1 calc R
H9B H -0.0824 1.2583 0.4085 0.037 Uiso 1 1 calc R
C8 C 0.2142(4) 1.1601(3) 0.5947(2) 0.0296(7) Uani 1 1 d .
H8 H 0.1942 1.2355 0.6340 0.036 Uiso 1 1 calc R
O1W O 0.6330(6) 0.5731(5) 0.8721(3) 0.0858(13) Uani 1 1 d G
H1WA H 0.5352 0.5772 0.9027 0.129 Uiso 1 1 d G
H1WB H 0.6151 0.6275 0.8114 0.129 Uiso 1 1 d G

loop_
_atom_site_aniso_label
_atom_site_aniso_U_11
_atom_site_aniso_U_22
_atom_site_aniso_U_33
_atom_site_aniso_U_23
_atom_site_aniso_U_13
_atom_site_aniso_U_12
Ag1 0.04312(17) 0.05676(19) 0.02318(13) -0.00407(11) -0.00840(11) -0.02238(14)
Ag2 0.03501(15) 0.04666(17) 0.03673(15) -0.01838(12) 0.00010(11) -0.01480(12)
N3A 0.0344(15) 0.0313(14) 0.0231(12) -0.0040(10) -0.0047(11) -0.0108(12)
N3 0.0279(13) 0.0302(14) 0.0247(12) -0.0079(10) -0.0031(10) -0.0100(11)
N2 0.0471(18) 0.0335(16) 0.0316(15) -0.0136(12) -0.0115(13) -0.0069(13)
N1 0.0293(14) 0.0297(14) 0.0320(14) -0.0101(11) -0.0024(11) -0.0058(11)
O1 0.0372(14) 0.0403(14) 0.0396(13) -0.0093(11) -0.0131(11) -0.0129(11)
O2A 0.0571(18) 0.0444(16) 0.0383(14) -0.0179(12) 0.0042(12) -0.0037(13)
C4A 0.0278(16) 0.0320(17) 0.0240(14) -0.0046(12) 0.0018(12) -0.0113(13)
N1A 0.0423(17) 0.0330(16) 0.0360(15) -0.0046(12) -0.0073(13) -0.0109(13)
N9A 0.0374(15) 0.0314(14) 0.0229(12) -0.0058(10) -0.0042(11) -0.0089(12)
N7 0.0366(15) 0.0315(14) 0.0245(13) -0.0087(11) -0.0056(11) -0.0118(12)
C5 0.0279(15) 0.0314(16) 0.0194(13) -0.0070(11) -0.0007(11) -0.0110(13)
C4 0.0235(14) 0.0271(15) 0.0231(13) -0.0070(11) 0.0007(11) -0.0102(12)
C2 0.0281(15) 0.0298(16) 0.0247(14) -0.0074(12) 0.0013(12) -0.0124(13)
O1A 0.0454(16) 0.0468(16) 0.0424(15) -0.0108(12) 0.0070(12) -0.0177(13)
N9 0.0307(14) 0.0260(13) 0.0284(13) -0.0092(10) -0.0006(11) -0.0094(11)
N7A 0.0398(16) 0.0408(17) 0.0243(13) -0.0044(12) -0.0087(12) -0.0131(13)
C5A 0.0295(16) 0.0377(18) 0.0230(14) -0.0032(12) -0.0008(12) -0.0112(14)
C2A 0.0338(17) 0.0344(17) 0.0266(15) -0.0058(13) -0.0006(13) -0.0138(14)
C6A 0.0356(18) 0.0366(19) 0.0317(17) -0.0001(14) -0.0076(14) -0.0085(15)
N2A 0.057(2) 0.0327(16) 0.0399(17) -0.0094(13) -0.0170(15) -0.0106(14)
C9A 0.0376(19) 0.0344(18) 0.0311(16) -0.0073(13) -0.0038(14) -0.0065(15)
C10A 0.0416(19) 0.0309(17) 0.0252(15) -0.0077(13) -0.0004(13) -0.0067(14)
C11A 0.0307(17) 0.0398(19) 0.0212(14) -0.0080(13) -0.0084(12) -0.0055(14)
C8A 0.0408(19) 0.043(2) 0.0234(15) -0.0097(13) -0.0025(13) -0.0147(16)
C11 0.0294(16) 0.0236(15) 0.0395(18) -0.0086(13) -0.0055(14) -0.0052(13)
O2 0.0630(19) 0.0655(19) 0.0468(16) -0.0203(14) 0.0086(14) -0.0422(16)
C10 0.0388(19) 0.0337(18) 0.0360(17) -0.0004(14) -0.0146(14) -0.0140(15)
C6 0.0285(16) 0.0308(17) 0.0276(15) -0.0056(12) -0.0036(12) -0.0087(13)
C9 0.0251(16) 0.0293(16) 0.0394(18) -0.0085(13) -0.0067(13) -0.0057(13)
C8 0.0378(18) 0.0305(17) 0.0252(15) -0.0098(12) 0.0001(13) -0.0141(14)
O1W 0.081(3) 0.118(4) 0.074(3) -0.051(3) -0.008(2) -0.035(3)

loop_
_atom_type_symbol
_atom_type_description
_atom_type_scat_dispersion_real
_atom_type_scat_dispersion_imag
_atom_type_scat_source
C C 0.0033 0.0016 'International Tables Vol C Tables 4.2.6.8 and 6.1.1.4'
H H 0.0000 0.0000 'International Tables Vol C Tables 4.2.6.8 and 6.1.1.4'
N N 0.0061 0.0033 'International Tables Vol C Tables 4.2.6.8 and 6.1.1.4'
O O 0.0106 0.0060 'International Tables Vol C Tables 4.2.6.8 and 6.1.1.4'
Ag Ag -0.8971 1.1015 'International Tables Vol C Tables 4.2.6.8 and 6.1.1.4'

loop_
_geom_angle_atom_site_label_1
_geom_angle_atom_site_label_2
_geom_angle_atom_site_label_3
_geom_angle
_geom_angle_site_symmetry_1
_geom_angle_site_symmetry_3
N7A Ag1 N7 172.05(11) . .
O1 Ag2 O2 157.44(10) . .
O1 Ag2 O1A 100.91(10) . .
O2 Ag2 O1A 88.24(10) . .
O1 Ag2 N1 92.16(9) . .
O2 Ag2 N1 93.77(10) . .
O1A Ag2 N1 140.27(9) . .
O1 Ag2 Ag2 74.05(7) . 2_666
O2 Ag2 Ag2 84.99(7) . 2_666
O1A Ag2 Ag2 135.92(7) . 2_666
N1 Ag2 Ag2 83.70(7) . 2_666
C4A N3A C2A 112.2(3) . .
C4 N3 C2 112.1(3) . .
C2 N2 H2A 120.0 . .
C2 N2 H2B 120.0 . .
H2A N2 H2B 120.0 . .
C6 N1 C2 118.8(3) . .
C6 N1 Ag2 119.6(2) . .
C2 N1 Ag2 120.4(2) . .
C11 O1 Ag2 133.0(2) . .
N3A C4A N9A 127.7(3) . .
N3A C4A C5A 126.1(3) . .
N9A C4A C5A 106.2(3) . .
C6A N1A C2A 118.1(3) . .
C4A N9A C8A 106.2(3) . .
C4A N9A C9A 127.7(3) . .
C8A N9A C9A 126.0(3) . .
C8 N7 C5 104.8(3) . .
C8 N7 Ag1 119.9(2) . .
C5 N7 Ag1 134.9(2) . .
C6 C5 C4 116.3(3) . .
C6 C5 N7 134.9(3) . .
C4 C5 N7 108.9(3) . .
N3 C4 N9 127.1(3) . .
N3 C4 C5 126.7(3) . .
N9 C4 C5 106.2(2) . .
N2 C2 N3 117.0(3) . .
N2 C2 N1 116.9(3) . .
N3 C2 N1 126.1(3) . .
C11A O1A Ag2 100.7(2) . .
C8 N9 C4 106.5(3) . .
C8 N9 C9 127.1(3) . .
C4 N9 C9 126.4(3) . .
C8A N7A C5A 105.1(3) . .
C8A N7A Ag1 124.9(2) . .
C5A N7A Ag1 129.7(2) . .
C6A C5A N7A 134.0(3) . .
C6A C5A C4A 116.5(3) . .
N7A C5A C4A 109.4(3) . .
N3A C2A N2A 117.8(3) . .
N3A C2A N1A 126.9(3) . .
N2A C2A N1A 115.3(3) . .
N1A C6A C5A 120.1(3) . .
N1A C6A H6A 120.0 . .
C5A C6A H6A 120.0 . .
C2A N2A H2AA 120.0 . .
C2A N2A H2AB 120.0 . .
H2AA N2A H2AB 120.0 . .
N9A C9A C10A 113.3(3) . .
N9A C9A H9AA 108.9 . .
C10A C9A H9AA 108.9 . .
N9A C9A H9AB 108.9 . .
C10A C9A H9AB 108.9 . .
H9AA C9A H9AB 107.7 . .
C9A C10A C11A 115.1(3) . 1_556
C9A C10A H10A 108.5 . .
C11A C10A H10A 108.5 1_556 .
C9A C10A H10B 108.5 . .
C11A C10A H10B 108.5 1_556 .
H10A C10A H10B 107.5 . .
O2A C11A O1A 124.6(3) . .
O2A C11A C10A 118.9(3) . 1_554
O1A C11A C10A 116.5(3) . 1_554
N7A C8A N9A 113.1(3) . .
N7A C8A H8A 123.4 . .
N9A C8A H8A 123.4 . .
O1 C11 O2 125.7(3) . 2_666
O1 C11 C10 118.1(3) . 2_676
O2 C11 C10 116.2(3) 2_666 2_676
C11 O2 Ag2 118.3(2) 2_666 .
C9 C10 C11 114.5(3) . 2_676
C9 C10 H10C 108.6 . .
C11 C10 H10C 108.6 2_676 .
C9 C10 H10D 108.6 . .
C11 C10 H10D 108.6 2_676 .
H10C C10 H10D 107.6 . .
N1 C6 C5 119.9(3) . .
N1 C6 H6 120.1 . .
C5 C6 H6 120.1 . .
N9 C9 C10 112.4(3) . .
N9 C9 H9A 109.1 . .
C10 C9 H9A 109.1 . .
N9 C9 H9B 109.1 . .
C10 C9 H9B 109.1 . .
H9A C9 H9B 107.9 . .
N7 C8 N9 113.7(3) . .
N7 C8 H8 123.2 . .
N9 C8 H8 123.2 . .
H1WA O1W H1WB 109.5 . .

loop_
_geom_bond_atom_site_label_1
_geom_bond_atom_site_label_2
_geom_bond_distance
_geom_bond_site_symmetry_2
Ag1 N7A 2.119(3) .
Ag1 N7 2.124(3) .
Ag2 O1 2.319(2) .
Ag2 O2 2.344(3) .
Ag2 O1A 2.446(3) .
Ag2 N1 2.457(3) .
Ag2 Ag2 3.0374(8) 2_666
N3A C4A 1.336(4) .
N3A C2A 1.350(4) .
N3 C4 1.333(4) .
N3 C2 1.355(4) .
N2 C2 1.352(4) .
N2 H2A 0.8800 .
N2 H2B 0.8800 .
N1 C6 1.344(4) .
N1 C2 1.358(4) .
O1 C11 1.243(4) .
O2A C11A 1.244(4) .
C4A N9A 1.369(4) .
C4A C5A 1.395(4) .
N1A C6A 1.332(4) .
N1A C2A 1.366(4) .
N9A C8A 1.373(4) .
N9A C9A 1.472(4) .
N7 C8 1.304(4) .
N7 C5 1.401(4) .
C5 C6 1.373(5) .
C5 C4 1.397(4) .
C4 N9 1.368(4) .
O1A C11A 1.257(4) .
N9 C8 1.362(4) .
N9 C9 1.463(4) .
N7A C8A 1.309(5) .
N7A C5A 1.389(4) .
C5A C6A 1.386(5) .
C2A N2A 1.351(4) .
C6A H6A 0.9500 .
N2A H2AA 0.8800 .
N2A H2AB 0.8800 .
C9A C10A 1.524(5) .
C9A H9AA 0.9900 .
C9A H9AB 0.9900 .
C10A C11A 1.527(5) 1_556
C10A H10A 0.9900 .
C10A H10B 0.9900 .
C11A C10A 1.527(5) 1_554
C8A H8A 0.9500 .
C11 O2 1.257(5) 2_666
C11 C10 1.525(4) 2_676
O2 C11 1.257(5) 2_666
C10 C9 1.513(5) .
C10 C11 1.525(4) 2_676
C10 H10C 0.9900 .
C10 H10D 0.9900 .
C6 H6 0.9500 .
C9 H9A 0.9900 .
C9 H9B 0.9900 .
C8 H8 0.9500 .
O1W H1WA 0.8700 .
O1W H1WB 0.8700 .

loop_
_geom_torsion_atom_site_label_1
_geom_torsion_atom_site_label_2
_geom_torsion_atom_site_label_3
_geom_torsion_atom_site_label_4
_geom_torsion
_geom_torsion_site_symmetry_1
_geom_torsion_site_symmetry_4
O1 Ag2 N1 C6 -15.3(3) . .
O2 Ag2 N1 C6 143.0(3) . .
O1A Ag2 N1 C6 -125.2(2) . .
Ag2 Ag2 N1 C6 58.4(2) 2_666 .
O1 Ag2 N1 C2 152.1(2) . .
O2 Ag2 N1 C2 -49.6(3) . .
O1A Ag2 N1 C2 42.2(3) . .
Ag2 Ag2 N1 C2 -134.2(2) 2_666 .
O2 Ag2 O1 C11 -44.1(4) . .
O1A Ag2 O1 C11 -156.7(3) . .
N1 Ag2 O1 C11 61.1(3) . .
Ag2 Ag2 O1 C11 -21.8(3) 2_666 .
C2A N3A C4A N9A -178.0(3) . .
C2A N3A C4A C5A 1.6(5) . .
N3A C4A N9A C8A 180.0(3) . .
C5A C4A N9A C8A 0.3(4) . .
N3A C4A N9A C9A -0.9(6) . .
C5A C4A N9A C9A 179.5(3) . .
N7A Ag1 N7 C8 -174.8(7) . .
N7A Ag1 N7 C5 -3.2(10) . .
C8 N7 C5 C6 178.8(4) . .
Ag1 N7 C5 C6 6.3(6) . .
C8 N7 C5 C4 0.3(4) . .
Ag1 N7 C5 C4 -172.2(2) . .
C2 N3 C4 N9 -178.8(3) . .
C2 N3 C4 C5 -1.0(5) . .
C6 C5 C4 N3 2.9(5) . .
N7 C5 C4 N3 -178.3(3) . .
C6 C5 C4 N9 -178.8(3) . .
N7 C5 C4 N9 -0.1(3) . .
C4 N3 C2 N2 177.7(3) . .
C4 N3 C2 N1 -2.7(5) . .
C6 N1 C2 N2 -176.2(3) . .
Ag2 N1 C2 N2 16.3(4) . .
C6 N1 C2 N3 4.1(5) . .
Ag2 N1 C2 N3 -163.4(2) . .
O1 Ag2 O1A C11A -75.8(2) . .
O2 Ag2 O1A C11A 125.0(2) . .
N1 Ag2 O1A C11A 31.2(3) . .
Ag2 Ag2 O1A C11A -154.09(17) 2_666 .
N3 C4 N9 C8 178.0(3) . .
C5 C4 N9 C8 -0.2(3) . .
N3 C4 N9 C9 -4.2(5) . .
C5 C4 N9 C9 177.5(3) . .
N7 Ag1 N7A C8A -17.3(10) . .
N7 Ag1 N7A C5A 171.0(7) . .
C8A N7A C5A C6A -178.5(4) . .
Ag1 N7A C5A C6A -5.5(6) . .
C8A N7A C5A C4A 0.2(4) . .
Ag1 N7A C5A C4A 173.2(2) . .
N3A C4A C5A C6A -1.0(5) . .
N9A C4A C5A C6A 178.6(3) . .
N3A C4A C5A N7A 180.0(3) . .
N9A C4A C5A N7A -0.3(4) . .
C4A N3A C2A N2A -179.8(3) . .
C4A N3A C2A N1A -0.1(5) . .
C6A N1A C2A N3A -1.9(6) . .
C6A N1A C2A N2A 177.9(3) . .
C2A N1A C6A C5A 2.4(5) . .
N7A C5A C6A N1A 177.6(4) . .
C4A C5A C6A N1A -1.1(5) . .
C4A N9A C9A C10A 129.9(3) . .
C8A N9A C9A C10A -51.1(5) . .
N9A C9A C10A C11A -77.2(4) . 1_556
Ag2 O1A C11A O2A -8.0(4) . .
Ag2 O1A C11A C10A 170.9(2) . 1_554
C5A N7A C8A N9A 0.0(4) . .
Ag1 N7A C8A N9A -173.4(2) . .
C4A N9A C8A N7A -0.2(4) . .
C9A N9A C8A N7A -179.4(3) . .
Ag2 O1 C11 O2 26.5(5) . 2_666
Ag2 O1 C11 C10 -154.4(2) . 2_676
O1 Ag2 O2 C11 25.7(5) . 2_666
O1A Ag2 O2 C11 140.5(3) . 2_666
N1 Ag2 O2 C11 -79.2(3) . 2_666
Ag2 Ag2 O2 C11 4.1(3) 2_666 2_666
C2 N1 C6 C5 -1.8(5) . .
Ag2 N1 C6 C5 165.8(2) . .
C4 C5 C6 N1 -1.4(5) . .
N7 C5 C6 N1 -179.7(3) . .
C8 N9 C9 C10 95.8(4) . .
C4 N9 C9 C10 -81.5(4) . .
C11 C10 C9 N9 -64.1(4) 2_676 .
C5 N7 C8 N9 -0.5(4) . .
Ag1 N7 C8 N9 173.4(2) . .
C4 N9 C8 N7 0.5(4) . .
C9 N9 C8 N7 -177.3(3) . .
